data_4346860
loop_
_publ_author_name
'\/Oien-\/Odegaard, Sigurd'
'Bouchevreau, Boris'
'Hylland, Knut'
'Wu, Lianpao'
'Blom, Richard'
'Grande, Carlos'
'Olsbye, Unni'
'Tilset, Mats'
'Lillerud, Karl P.'

_publ_section_title
;
 UiO-67-type Metal-Organic Frameworks with Enhanced Water Stability and
 Methane Adsorption Capacity.
;
_journal_issue 5
_journal_name_full 'Inorganic chemistry'
_journal_page_first 1986
_journal_page_last 1991
_journal_paper_doi 10.1021/acs.inorgchem.5b02257
_journal_volume 55
_journal_year 2016
_chemical_formula_moiety 'C22 H14 O4, C3 H7 N O'
_chemical_formula_sum 'C25 H21 N O5'
_chemical_formula_weight 415.43
_chemical_name_common 'binaphthyl dicarboxylic acid'
_chemical_name_systematic '1,1'-binaphthyl-4,4'-dicarboxylic acid'
_space_group_crystal_system triclinic
_space_group_IT_number 2
_space_group_name_Hall '-P 1'
_space_group_name_H-M_alt 'P -1'
_atom_sites_solution_hydrogens difmap
_atom_sites_solution_primary direct
_audit_creation_date 2015-08-07
_audit_creation_method
;
Olex2 1.2
(compiled 2015.01.26 svn.r3150 for OlexSys, GUI svn.r4998)
;
_cell_angle_alpha 63.8550(10)
_cell_angle_beta 77.0380(10)
_cell_angle_gamma 79.0970(10)
_cell_formula_units_Z 2
_cell_length_a 9.0298(4)
_cell_length_b 11.1665(5)
_cell_length_c 11.4109(5)
_cell_measurement_reflns_used 9838
_cell_measurement_temperature 100(2)
_cell_measurement_theta_max 31.547
_cell_measurement_theta_min 2.327
_cell_volume 1001.15(8)
_computing_cell_refinement 'SAINT v8.34A (Bruker AXS, 2014)'
_computing_data_collection 'APEX2 v2014.11-0 (Bruker AXS, 2014)'
_computing_data_reduction 'SAINT v8.34A (Bruker AXS, 2014)'
_computing_molecular_graphics 'Diamond v4.0.1 (Brandenburg, 2012)'
_computing_publication_material 'Olex2 (Dolomanov et al., 2009)'
_computing_structure_refinement 'XL Ver. 2014/7. (Sheldrick, 2015)'
_computing_structure_solution 'XS Ver. 2013/1. (Sheldrick, 2013)'
_diffrn_ambient_temperature 100.03
_diffrn_detector 'Bruker PHOTON100 area detector'
_diffrn_detector_area_resol_mean 10.4167
_diffrn_measured_fraction_theta_full 0.998
_diffrn_measured_fraction_theta_max 0.996
_diffrn_measurement_device_type 'Bruker Venture'
_diffrn_measurement_method '\f and \w scans'
_diffrn_radiation_probe x-ray
_diffrn_radiation_type MoK\a
_diffrn_radiation_wavelength 0.71073
_diffrn_reflns_av_R_equivalents 0.0354
_diffrn_reflns_av_unetI/netI 0.0260
_diffrn_reflns_Laue_measured_fraction_full 0.998
_diffrn_reflns_Laue_measured_fraction_max 0.996
_diffrn_reflns_limit_h_max 13
_diffrn_reflns_limit_h_min -13
_diffrn_reflns_limit_k_max 16
_diffrn_reflns_limit_k_min -16
_diffrn_reflns_limit_l_max 16
_diffrn_reflns_limit_l_min -16
_diffrn_reflns_number 44310
_diffrn_reflns_point_group_measured_fraction_full 0.998
_diffrn_reflns_point_group_measured_fraction_max 0.996
_diffrn_reflns_theta_full 25.242
_diffrn_reflns_theta_max 31.617
_diffrn_reflns_theta_min 2.192
_diffrn_source 'microfocus sealed X-ray tube'
_diffrn_standards_number 0
_exptl_absorpt_coefficient_mu 0.096
_exptl_absorpt_correction_T_max 1.0000
_exptl_absorpt_correction_T_min 0.9569
_exptl_absorpt_correction_type multi-scan
_exptl_absorpt_process_details
'SADABS-2014/4 (Bruker,2014) was used for absorption correction. wR2(int) was 0.0611 before and 0.0452 after correction. The Ratio of minimum to maximum transmission is 0.9569. The \l/2 correction factor is Not present.'
_exptl_crystal_colour colourless
_exptl_crystal_density_diffrn 1.378
_exptl_crystal_description prism
_exptl_crystal_F_000 436
_exptl_crystal_size_max 0.15
_exptl_crystal_size_mid 0.08
_exptl_crystal_size_min 0.06
_refine_diff_density_max 0.407
_refine_diff_density_min -0.233
_refine_diff_density_rms 0.053
_refine_ls_extinction_method none
_refine_ls_goodness_of_fit_ref 1.028
_refine_ls_hydrogen_treatment refall
_refine_ls_matrix_type full
_refine_ls_number_parameters 364
_refine_ls_number_reflns 6708
_refine_ls_number_restraints 0
_refine_ls_restrained_S_all 1.028
_refine_ls_R_factor_all 0.0594
_refine_ls_R_factor_gt 0.0433
_refine_ls_shift/su_max 0.001
_refine_ls_shift/su_mean 0.000
_refine_ls_structure_factor_coef Fsqd
_refine_ls_weighting_details 'w=1/[\s^2^(Fo^2^)+(0.0628P)^2^+0.3049P] where P=(Fo^2^+2Fc^2^)/3'
_refine_ls_weighting_scheme calc
_refine_ls_wR_factor_gt 0.1097
_refine_ls_wR_factor_ref 0.1187
_reflns_Friedel_coverage 0.000
_reflns_number_gt 5323
_reflns_number_total 6708
_reflns_threshold_expression 'I > 2\s(I)'
_cod_data_source_file ic5b02257_si_006.cif
_cod_data_source_block lp-bndc_a
_cod_original_cell_volume 1001.16(8)
_cod_database_code 4346860
_shelx_space_group_comment
;
The symmetry employed for this shelxl refinement is uniquely defined
by the following loop, which should always be used as a source of
symmetry information in preference to the above space-group names.
They are only intended as comments.
;
_olex2_refinement_description
;
;
_shelx_shelxl_version_number 2014/7
_olex2_submission_special_instructions 'No special instructions were received'

loop_
_space_group_symop_operation_xyz
'x, y, z'
'-x, -y, -z'

loop_
_atom_site_label
_atom_site_type_symbol
_atom_site_fract_x
_atom_site_fract_y
_atom_site_fract_z
_atom_site_U_iso_or_equiv
_atom_site_adp_type
_atom_site_occupancy
_atom_site_site_symmetry_order
_atom_site_calc_flag
O1 O 0.85160(9) 0.16875(8) 0.43999(8) 0.02119(17) Uani 1 1 d
H2 H 0.3907(17) 0.0031(15) 0.6866(15) 0.025(4) Uiso 1 1 d
C1 C 0.29774(11) 0.19552(10) 0.60971(9) 0.01275(17) Uani 1 1 d
N1 N 1.28808(10) 0.35949(9) 0.18049(9) 0.01746(17) Uani 1 1 d
C2 C 0.41313(11) 0.09293(10) 0.62295(10) 0.01582(19) Uani 1 1 d
H3 H 0.6396(17) 0.0437(15) 0.5584(15) 0.025(4) Uiso 1 1 d
O2 O 0.77794(9) 0.34778(9) 0.26548(8) 0.02547(19) Uani 1 1 d
C3 C 0.55942(11) 0.11718(10) 0.54746(10) 0.01568(19) Uani 1 1 d
H6 H 0.6008(17) 0.5062(15) 0.2977(14) 0.023(4) Uiso 1 1 d
O3 O -0.36380(10) -0.00160(11) 0.86219(9) 0.0298(2) Uani 1 1 d
O4 O -0.36712(9) 0.07818(10) 1.00928(9) 0.0274(2) Uani 1 1 d
H7 H 0.4073(18) 0.6837(16) 0.2798(16) 0.031(4) Uiso 1 1 d
C4 C 0.59064(11) 0.24377(10) 0.45537(9) 0.01343(18) Uani 1 1 d
C5 C 0.47366(11) 0.35420(10) 0.43746(9) 0.01261(17) Uani 1 1 d
H8 H 0.1615(18) 0.6431(15) 0.4076(15) 0.027(4) Uiso 1 1 d
O5 O 1.13308(9) 0.20008(8) 0.32573(8) 0.02118(17) Uani 1 1 d
C7 C 0.38584(13) 0.59187(11) 0.33904(11) 0.0196(2) Uani 1 1 d
H13 H 0.0928(17) 0.0724(14) 0.5877(15) 0.023(4) Uiso 1 1 d
C6 C 0.49937(12) 0.48895(10) 0.34899(10) 0.01639(19) Uani 1 1 d
H9 H 0.1076(17) 0.4200(15) 0.5553(15) 0.023(4) Uiso 1 1 d
C8 C 0.23949(12) 0.56695(11) 0.41496(11) 0.0192(2) Uani 1 1 d
H14 H -0.1449(17) 0.0215(14) 0.7104(14) 0.020(3) Uiso 1 1 d
C9 C 0.21104(11) 0.43832(10) 0.50148(10) 0.01609(19) Uani 1 1 d
H17 H -0.1965(17) 0.1599(14) 1.0536(14) 0.022(3) Uiso 1 1 d
C10 C 0.32651(10) 0.32909(9) 0.51641(9) 0.01224(17) Uani 1 1 d
H18 H -0.0403(18) 0.2691(15) 1.1056(16) 0.027(4) Uiso 1 1 d
C11 C 0.74770(11) 0.26104(10) 0.37638(10) 0.01536(18) Uani 1 1 d
H19 H 0.2000(18) 0.3310(15) 0.9707(15) 0.029(4) Uiso 1 1 d
C12 C 0.14469(11) 0.16324(9) 0.69138(9) 0.01255(17) Uani 1 1 d
H20 H 0.2833(17) 0.2823(14) 0.7853(14) 0.021(3) Uiso 1 1 d
C13 C 0.05646(11) 0.09689(10) 0.66085(10) 0.01471(18) Uani 1 1 d
H1 H 0.948(2) 0.184(2) 0.389(2) 0.056(6) Uiso 1 1 d
C14 C -0.08809(11) 0.06339(10) 0.73593(10) 0.01442(18) Uani 1 1 d
H3A H -0.455(3) -0.024(2) 0.913(2) 0.059(6) Uiso 1 1 d
C15 C -0.14476(10) 0.09397(9) 0.84319(9) 0.01252(17) Uani 1 1 d
H23 H 1.0755(18) 0.3953(16) 0.2455(15) 0.028(4) Uiso 1 1 d
C16 C -0.05408(10) 0.15879(9) 0.88236(9) 0.01166(17) Uani 1 1 d
H24A H 1.507(2) 0.2921(17) 0.2013(17) 0.037(4) Uiso 1 1 d
C17 C -0.09801(11) 0.18719(10) 0.99565(10) 0.01506(18) Uani 1 1 d
H24B H 1.4535(19) 0.2687(17) 0.0873(17) 0.036(4) Uiso 1 1 d
C18 C -0.00588(12) 0.24944(11) 1.02752(11) 0.0186(2) Uani 1 1 d
H24C H 1.400(2) 0.1786(18) 0.2398(18) 0.041(5) Uiso 1 1 d
C19 C 0.13578(12) 0.28677(11) 0.94814(11) 0.0196(2) Uani 1 1 d
H25A H 1.387(2) 0.5269(17) 0.1092(16) 0.035(4) Uiso 1 1 d
C20 C 0.18371(12) 0.25908(11) 0.83938(10) 0.01666(19) Uani 1 1 d
H25B H 1.3208(19) 0.5115(16) -0.0009(17) 0.034(4) Uiso 1 1 d
C21 C 0.09147(11) 0.19476(9) 0.80342(9) 0.01262(17) Uani 1 1 d
H25C H 1.209(2) 0.550(2) 0.114(2) 0.052(5) Uiso 1 1 d
C22 C -0.30020(11) 0.05675(10) 0.91352(10) 0.01410(18) Uani 1 1 d
C23 C 1.15541(12) 0.31868(11) 0.25358(11) 0.0190(2) Uani 1 1 d
C24 C 1.42209(12) 0.26505(12) 0.17833(12) 0.0223(2) Uani 1 1 d
C25 C 1.30177(16) 0.49991(12) 0.09422(14) 0.0291(3) Uani 1 1 d

loop_
_atom_site_aniso_label
_atom_site_aniso_U_11
_atom_site_aniso_U_22
_atom_site_aniso_U_33
_atom_site_aniso_U_23
_atom_site_aniso_U_13
_atom_site_aniso_U_12
O1 0.0096(3) 0.0270(4) 0.0199(4) -0.0051(3) 0.0012(3) -0.0016(3)
C1 0.0096(4) 0.0150(4) 0.0131(4) -0.0054(3) 0.0003(3) -0.0035(3)
N1 0.0160(4) 0.0150(4) 0.0192(4) -0.0054(3) -0.0026(3) -0.0014(3)
C2 0.0114(4) 0.0138(4) 0.0183(4) -0.0042(4) 0.0008(3) -0.0025(3)
O2 0.0179(4) 0.0284(4) 0.0180(4) -0.0032(3) 0.0055(3) -0.0012(3)
C3 0.0109(4) 0.0153(4) 0.0186(4) -0.0065(4) 0.0005(3) -0.0009(3)
O3 0.0179(4) 0.0542(6) 0.0287(4) -0.0272(4) 0.0100(3) -0.0213(4)
O4 0.0169(4) 0.0416(5) 0.0330(5) -0.0266(4) 0.0116(3) -0.0150(3)
C4 0.0098(4) 0.0166(4) 0.0138(4) -0.0066(3) 0.0003(3) -0.0026(3)
C5 0.0109(4) 0.0148(4) 0.0118(4) -0.0050(3) -0.0005(3) -0.0033(3)
O5 0.0142(3) 0.0254(4) 0.0208(4) -0.0081(3) 0.0022(3) -0.0047(3)
C7 0.0181(5) 0.0146(4) 0.0203(5) -0.0019(4) -0.0016(4) -0.0035(4)
C6 0.0143(4) 0.0165(4) 0.0153(4) -0.0038(4) 0.0004(3) -0.0048(3)
C8 0.0155(4) 0.0153(4) 0.0222(5) -0.0044(4) -0.0027(4) 0.0001(4)
C9 0.0113(4) 0.0160(4) 0.0182(4) -0.0054(4) -0.0012(3) -0.0007(3)
C10 0.0099(4) 0.0135(4) 0.0126(4) -0.0046(3) -0.0007(3) -0.0026(3)
C11 0.0116(4) 0.0191(5) 0.0158(4) -0.0086(4) 0.0010(3) -0.0028(3)
C12 0.0097(4) 0.0124(4) 0.0130(4) -0.0036(3) 0.0001(3) -0.0018(3)
C13 0.0119(4) 0.0173(4) 0.0148(4) -0.0072(4) 0.0010(3) -0.0036(3)
C14 0.0117(4) 0.0159(4) 0.0156(4) -0.0062(3) 0.0000(3) -0.0046(3)
C15 0.0094(4) 0.0116(4) 0.0138(4) -0.0032(3) -0.0002(3) -0.0021(3)
C16 0.0089(4) 0.0107(4) 0.0123(4) -0.0026(3) -0.0009(3) -0.0005(3)
C17 0.0126(4) 0.0169(4) 0.0145(4) -0.0067(4) -0.0003(3) -0.0005(3)
C18 0.0172(5) 0.0240(5) 0.0171(5) -0.0113(4) -0.0020(4) -0.0014(4)
C19 0.0173(5) 0.0247(5) 0.0213(5) -0.0123(4) -0.0031(4) -0.0054(4)
C20 0.0126(4) 0.0199(5) 0.0178(4) -0.0076(4) -0.0010(3) -0.0049(4)
C21 0.0104(4) 0.0122(4) 0.0134(4) -0.0038(3) -0.0012(3) -0.0016(3)
C22 0.0109(4) 0.0133(4) 0.0155(4) -0.0038(3) -0.0003(3) -0.0030(3)
C23 0.0140(4) 0.0230(5) 0.0206(5) -0.0105(4) -0.0029(4) 0.0010(4)
C24 0.0134(5) 0.0202(5) 0.0279(6) -0.0074(4) 0.0014(4) -0.0018(4)
C25 0.0314(6) 0.0176(5) 0.0324(7) -0.0040(5) -0.0057(5) -0.0044(5)

loop_
_atom_type_symbol
_atom_type_description
_atom_type_scat_dispersion_real
_atom_type_scat_dispersion_imag
_atom_type_scat_source
C C 0.0033 0.0016 'International Tables Vol C Tables 4.2.6.8 and 6.1.1.4'
H H 0.0000 0.0000 'International Tables Vol C Tables 4.2.6.8 and 6.1.1.4'
N N 0.0061 0.0033 'International Tables Vol C Tables 4.2.6.8 and 6.1.1.4'
O O 0.0106 0.0060 'International Tables Vol C Tables 4.2.6.8 and 6.1.1.4'

loop_
_geom_angle_atom_site_label_1
_geom_angle_atom_site_label_2
_geom_angle_atom_site_label_3
_geom_angle
C11 O1 H1 109.7(13)
C2 C1 C10 119.37(9)
C2 C1 C12 118.63(8)
C10 C1 C12 121.99(8)
C23 N1 C24 121.45(9)
C23 N1 C25 120.90(10)
C25 N1 C24 117.56(9)
C1 C2 H2 117.8(9)
C1 C2 C3 121.14(9)
C3 C2 H2 121.0(9)
C2 C3 H3 120.0(9)
C4 C3 C2 121.13(9)
C4 C3 H3 118.8(9)
C22 O3 H3A 107.8(14)
C3 C4 C5 119.81(9)
C3 C4 C11 118.04(9)
C5 C4 C11 122.15(8)
C6 C5 C4 123.06(9)
C6 C5 C10 118.22(9)
C10 C5 C4 118.65(8)
C6 C7 H7 119.4(10)
C6 C7 C8 120.86(9)
C8 C7 H7 119.7(10)
C5 C6 H6 118.1(9)
C7 C6 H6 120.9(9)
C7 C6 C5 121.01(9)
C7 C8 H8 118.9(9)
C9 C8 H8 121.4(9)
C9 C8 C7 119.61(10)
C8 C9 H9 120.0(8)
C8 C9 C10 121.25(9)
C10 C9 H9 118.7(8)
C5 C10 C1 119.88(8)
C9 C10 C1 121.09(8)
C9 C10 C5 119.03(9)
O1 C11 C4 112.20(8)
O2 C11 O1 123.13(9)
O2 C11 C4 124.65(9)
C13 C12 C1 118.77(9)
C13 C12 C21 119.68(8)
C21 C12 C1 121.49(8)
C12 C13 H13 120.3(9)
C12 C13 C14 120.70(9)
C14 C13 H13 119.0(9)
C13 C14 H14 117.9(9)
C15 C14 H14 120.6(9)
C15 C14 C13 121.46(9)
C14 C15 C16 119.96(8)
C14 C15 C22 116.94(9)
C16 C15 C22 123.11(8)
C17 C16 C15 124.31(8)
C17 C16 C21 117.74(9)
C21 C16 C15 117.94(8)
C16 C17 H17 119.0(9)
C18 C17 H17 119.6(9)
C18 C17 C16 121.38(9)
C17 C18 H18 119.4(9)
C17 C18 C19 120.59(10)
C19 C18 H18 120.0(9)
C18 C19 H19 120.3(9)
C20 C19 H19 119.8(9)
C20 C19 C18 119.92(10)
C19 C20 H20 120.3(9)
C19 C20 C21 121.04(9)
C21 C20 H20 118.6(9)
C12 C21 C16 120.20(8)
C20 C21 C12 120.47(8)
C20 C21 C16 119.32(9)
O3 C22 C15 113.64(9)
O4 C22 O3 121.40(9)
O4 C22 C15 124.95(9)
N1 C23 H23 111.7(9)
O5 C23 N1 124.75(10)
O5 C23 H23 123.5(9)
N1 C24 H24A 108.5(10)
N1 C24 H24B 109.2(10)
N1 C24 H24C 109.3(11)
H24A C24 H24B 108.5(14)
H24A C24 H24C 110.3(15)
H24B C24 H24C 110.8(14)
N1 C25 H25A 109.4(10)
N1 C25 H25B 108.8(9)
N1 C25 H25C 107.8(12)
H25A C25 H25B 108.1(13)
H25A C25 H25C 111.0(16)
H25B C25 H25C 111.7(15)

loop_
_geom_bond_atom_site_label_1
_geom_bond_atom_site_label_2
_geom_bond_distance
O1 C11 1.3227(13)
O1 H1 0.93(2)
C1 C2 1.3738(13)
C1 C10 1.4313(13)
C1 C12 1.4910(13)
N1 C23 1.3273(14)
N1 C24 1.4505(14)
N1 C25 1.4496(15)
C2 H2 0.972(15)
C2 C3 1.4069(13)
O2 C11 1.2162(13)
C3 H3 0.969(15)
C3 C4 1.3751(14)
O3 H3A 0.90(2)
O3 C22 1.3138(13)
O4 C22 1.2231(13)
C4 C5 1.4353(13)
C4 C11 1.4959(13)
C5 C6 1.4232(13)
C5 C10 1.4272(13)
O5 C23 1.2402(14)
C7 H7 0.976(16)
C7 C6 1.3697(15)
C7 C8 1.4098(15)
C6 H6 0.972(15)
C8 H8 0.981(16)
C8 C9 1.3711(14)
C9 H9 0.998(15)
C9 C10 1.4210(13)
C12 C13 1.3712(13)
C12 C21 1.4306(13)
C13 H13 0.961(15)
C13 C14 1.4065(13)
C14 H14 0.919(15)
C14 C15 1.3775(14)
C15 C16 1.4380(13)
C15 C22 1.4860(13)
C16 C17 1.4187(14)
C16 C21 1.4317(13)
C17 H17 0.991(15)
C17 C18 1.3729(15)
C18 H18 0.980(16)
C18 C19 1.4070(15)
C19 H19 0.966(16)
C19 C20 1.3674(15)
C20 H20 0.977(15)
C20 C21 1.4203(14)
C23 H23 0.995(16)
C24 H24A 0.995(18)
C24 H24B 0.998(17)
C24 H24C 0.938(18)
C25 H25A 0.954(18)
C25 H25B 1.012(17)
C25 H25C 0.95(2)

loop_
_geom_torsion_atom_site_label_1
_geom_torsion_atom_site_label_2
_geom_torsion_atom_site_label_3
_geom_torsion_atom_site_label_4
_geom_torsion
C1 C2 C3 C4 -1.77(16)
C1 C12 C13 C14 179.45(9)
C1 C12 C21 C16 -178.07(8)
C1 C12 C21 C20 0.44(14)
C2 C1 C10 C5 0.59(14)
C2 C1 C10 C9 -178.84(10)
C2 C1 C12 C13 -72.12(12)
C2 C1 C12 C21 105.17(11)
C2 C3 C4 C5 1.47(15)
C2 C3 C4 C11 -178.41(9)
C3 C4 C5 C6 176.77(10)
C3 C4 C5 C10 -0.17(14)
C3 C4 C11 O1 -26.67(13)
C3 C4 C11 O2 152.05(11)
C4 C5 C6 C7 -177.37(10)
C4 C5 C10 C1 -0.85(14)
C4 C5 C10 C9 178.58(9)
C5 C4 C11 O1 153.46(9)
C5 C4 C11 O2 -27.82(16)
C7 C8 C9 C10 0.05(17)
C6 C5 C10 C1 -177.94(9)
C6 C5 C10 C9 1.50(14)
C6 C7 C8 C9 1.07(17)
C8 C7 C6 C5 -0.88(17)
C8 C9 C10 C1 178.09(10)
C8 C9 C10 C5 -1.34(15)
C10 C1 C2 C3 0.71(15)
C10 C1 C12 C13 106.46(11)
C10 C1 C12 C21 -76.26(12)
C10 C5 C6 C7 -0.41(15)
C11 C4 C5 C6 -3.36(15)
C11 C4 C5 C10 179.70(9)
C12 C1 C2 C3 179.32(9)
C12 C1 C10 C5 -177.98(9)
C12 C1 C10 C9 2.60(14)
C12 C13 C14 C15 -1.00(15)
C13 C12 C21 C16 -0.80(14)
C13 C12 C21 C20 177.70(9)
C13 C14 C15 C16 -1.46(15)
C13 C14 C15 C22 178.63(9)
C14 C15 C16 C17 -176.05(9)
C14 C15 C16 C21 2.68(13)
C14 C15 C22 O3 -0.07(13)
C14 C15 C22 O4 -179.19(10)
C15 C16 C17 C18 179.99(9)
C15 C16 C21 C12 -1.56(13)
C15 C16 C21 C20 179.92(9)
C16 C15 C22 O3 -179.97(9)
C16 C15 C22 O4 0.91(16)
C16 C17 C18 C19 -0.11(16)
C17 C16 C21 C12 177.25(9)
C17 C16 C21 C20 -1.27(13)
C17 C18 C19 C20 -1.06(17)
C18 C19 C20 C21 1.03(17)
C19 C20 C21 C12 -178.37(10)
C19 C20 C21 C16 0.15(15)
C21 C12 C13 C14 2.11(15)
C21 C16 C17 C18 1.26(14)
C22 C15 C16 C17 3.84(15)
C22 C15 C16 C21 -177.43(8)
C24 N1 C23 O5 0.51(17)
C25 N1 C23 O5 177.08(11)
